data_4505092
loop_
_publ_author_name
'Bhogala, Balakrishna R.'
'Vishweshwar, Peddy'
'Nangia, Ashwini'

_publ_contact_author
;
    Prof. Ashwini Nangia
    School of Chemistry
    Univerisity of Hyderabad
    Hyderabad  500 046
    India
;
_publ_section_title
;
 Equivalence of NH4+, NH2NH3+, and OHNH3+in Directing the
 Noncentrosymmetric Diamondoid Network of
 O&#x2212;H&#x00B7;&#x00B7;&#x00B7;O-Hydrogen Bonds in Dihydrogen
 Cyclohexane Tricarboxylate
;
_journal_issue 3
_journal_name_full 'Crystal Growth &amp; Design'
_journal_page_first 1271
_journal_paper_doi 10.1021/cg0500270
_journal_volume 5
_journal_year 2005
_chemical_formula_moiety '(C9 H11 O6-) (N H4+)'
_chemical_formula_sum 'C9 H15 N O6'
_chemical_formula_weight 233.22
_chemical_melting_point 504
_chemical_name_systematic
; 
  Ammonium cyclohexane-1-carboxylate-3cis,5cis-dicarboxylic acid 
;
_space_group_IT_number 9
_symmetry_cell_setting monoclinic
_symmetry_space_group_name_Hall 'C -2yc'
_symmetry_space_group_name_H-M 'C 1 c 1'
_atom_sites_solution_hydrogens geom
_atom_sites_solution_primary direct
_atom_sites_solution_secondary difmap
_audit_creation_method SHELXL-97
_cell_angle_alpha 90.00
_cell_angle_beta 90.551(4)
_cell_angle_gamma 90.00
_cell_formula_units_Z 4
_cell_length_a 4.7608(11)
_cell_length_b 19.703(5)
_cell_length_c 11.502(3)
_cell_measurement_reflns_used 4639
_cell_measurement_temperature 93(2)
_cell_measurement_theta_max 28.29
_cell_measurement_theta_min 2.07
_cell_volume 1078.9(5)
_computing_cell_refinement 'Bruker SMART v5.059 (Bruker, 1999)'
_computing_data_collection 'Bruker SMART v5.059 (Bruker, 1999)'
_computing_data_reduction 'Bruker SAINT v6.02A (Bruker, 2000)'
_computing_molecular_graphics 'PLUTON (Spek, 1992)'
_computing_publication_material 'SHELXL-97 (Sheldrick, 1997)'
_computing_structure_refinement 'SHELXL-97 (Sheldrick, 1997)'
_computing_structure_solution 'SHELXS-97 (Sheldrick, 1990)'
_diffrn_ambient_temperature 93(2)
_diffrn_measured_fraction_theta_full 0.985
_diffrn_measured_fraction_theta_max 0.985
_diffrn_measurement_device_type 'Bruker SMART 1000 CCD'
_diffrn_measurement_method 'phi and \w scans'
_diffrn_radiation_monochromator graphite
_diffrn_radiation_source 'fine-focus sealed tube'
_diffrn_radiation_type MoK\a
_diffrn_radiation_wavelength 0.71073
_diffrn_reflns_av_R_equivalents 0.0209
_diffrn_reflns_av_sigmaI/netI 0.0221
_diffrn_reflns_limit_h_max 6
_diffrn_reflns_limit_h_min -6
_diffrn_reflns_limit_k_max 25
_diffrn_reflns_limit_k_min -24
_diffrn_reflns_limit_l_max 15
_diffrn_reflns_limit_l_min -15
_diffrn_reflns_number 4639
_diffrn_reflns_theta_full 28.29
_diffrn_reflns_theta_max 28.29
_diffrn_reflns_theta_min 2.07
_diffrn_standards_decay_% 1
_exptl_absorpt_coefficient_mu 0.121
_exptl_absorpt_correction_type none
_exptl_crystal_colour colorless
_exptl_crystal_density_diffrn 1.436
_exptl_crystal_density_method 'not measured'
_exptl_crystal_description laths
_exptl_crystal_F_000 496
_exptl_crystal_preparation Methanol
_exptl_crystal_size_max 0.5
_exptl_crystal_size_mid 0.35
_exptl_crystal_size_min 0.24
_refine_diff_density_max 0.353
_refine_diff_density_min -0.190
_refine_diff_density_rms 0.048
_refine_ls_abs_structure_details 'Flack H D (1983), Acta Cryst. A39, 876-881'
_refine_ls_abs_structure_Flack 0.1(7)
_refine_ls_extinction_method none
_refine_ls_goodness_of_fit_ref 1.030
_refine_ls_hydrogen_treatment mixed
_refine_ls_matrix_type full
_refine_ls_number_parameters 205
_refine_ls_number_reflns 2330
_refine_ls_number_restraints 2
_refine_ls_restrained_S_all 1.030
_refine_ls_R_factor_all 0.0314
_refine_ls_R_factor_gt 0.0309
_refine_ls_shift/su_max 0.000
_refine_ls_shift/su_mean 0.000
_refine_ls_structure_factor_coef Fsqd
_refine_ls_weighting_details 'calc w=1/[\s^2^(Fo^2^)+(0.0638P)^2^+0.1480P] where P=(Fo^2^+2Fc^2^)/3'
_refine_ls_weighting_scheme calc
_refine_ls_wR_factor_gt 0.0824
_refine_ls_wR_factor_ref 0.0828
_reflns_number_gt 2291
_reflns_number_total 2330
_reflns_threshold_expression >2sigma(I)
_cod_data_source_file cg0500270si20050125_084907.cif
_cod_data_source_block 1
_cod_depositor_comments
;
The following automatic conversions were performed:

'_symmetry_cell_setting' value 'Monoclinic' changed to 'monoclinic'
according to /home/saulius/struct/CIF-dictionaries/cif_core.dic
dictionary named 'cif_core.dic' version 2.4.1 from 2010-06-29.

Automatic conversion script
Id: cif_fix_values 1715 2011-07-08 13:25:40Z adriana 
;
_cod_original_sg_symbol_Hall 'C -2yc '
_cod_original_sg_symbol_H-M 'C c'
_cod_database_code 4505092

loop_
_symmetry_equiv_pos_as_xyz
'x, y, z'
'x, -y, z+1/2'
'x+1/2, y+1/2, z'
'x+1/2, -y+1/2, z+1/2'

loop_
_atom_site_label
_atom_site_type_symbol
_atom_site_fract_x
_atom_site_fract_y
_atom_site_fract_z
_atom_site_U_iso_or_equiv
_atom_site_adp_type
_atom_site_occupancy
_atom_site_symmetry_multiplicity
_atom_site_calc_flag
O14 O 0.3052(2) 0.04742(5) 0.75618(9) 0.0147(2) Uani 1 1 d
O15 O 0.1088(2) 0.11430(5) 0.88795(9) 0.0178(2) Uani 1 1 d
O10 O 0.1811(2) 0.33556(5) 0.58427(9) 0.0169(2) Uani 1 1 d
C5 C -0.0858(3) 0.07915(7) 0.58529(12) 0.0109(3) Uani 1 1 d
O13 O -0.4819(2) 0.01805(6) 0.42557(9) 0.0192(2) Uani 1 1 d
O11 O 0.2969(2) 0.28311(6) 0.41966(10) 0.0194(2) Uani 1 1 d
O12 O -0.2329(2) 0.07153(6) 0.28940(10) 0.0182(2) Uani 1 1 d
C8 C -0.3131(2) 0.06670(7) 0.38890(12) 0.0115(3) Uani 1 1 d
C3 C -0.0682(3) 0.17703(7) 0.44475(13) 0.0118(3) Uani 1 1 d
C4 C -0.2392(3) 0.11611(7) 0.48584(12) 0.0102(2) Uani 1 1 d
C7 C 0.1576(3) 0.28771(7) 0.51712(12) 0.0115(3) Uani 1 1 d
C6 C -0.0413(3) 0.12668(6) 0.68889(12) 0.0101(2) Uani 1 1 d
C2 C -0.0251(3) 0.22671(7) 0.54592(12) 0.0109(2) Uani 1 1 d
C1 C 0.1096(3) 0.19268(7) 0.65364(12) 0.0111(2) Uani 1 1 d
C9 C 0.1340(3) 0.09308(7) 0.78503(12) 0.0114(2) Uani 1 1 d
N16 N -0.2785(3) 0.42305(6) 0.62512(11) 0.0142(2) Uani 1 1 d
H5B H 0.098(4) 0.0628(10) 0.5525(18) 0.014(4) Uiso 1 1 d
H3B H 0.114(5) 0.1619(10) 0.4181(18) 0.016(5) Uiso 1 1 d
H3A H -0.155(4) 0.1984(10) 0.3800(19) 0.013(4) Uiso 1 1 d
H1B H 0.111(4) 0.2241(9) 0.7191(17) 0.009(4) Uiso 1 1 d
H6 H -0.231(4) 0.1359(10) 0.7276(19) 0.016(5) Uiso 1 1 d
H4 H -0.401(4) 0.1315(10) 0.5209(17) 0.012(4) Uiso 1 1 d
H2 H -0.206(5) 0.2439(13) 0.574(2) 0.025(5) Uiso 1 1 d
H13 H -0.529(8) -0.0021(17) 0.363(3) 0.061(9) Uiso 1 1 d
H1A H 0.313(5) 0.1804(11) 0.6368(19) 0.021(5) Uiso 1 1 d
H5A H -0.188(4) 0.0418(10) 0.6105(18) 0.013(5) Uiso 1 1 d
H16D H -0.230(6) 0.4662(15) 0.658(2) 0.041(7) Uiso 1 1 d
H16C H -0.417(5) 0.4097(12) 0.668(2) 0.023(5) Uiso 1 1 d
H16B H -0.316(5) 0.4224(13) 0.550(3) 0.030(6) Uiso 1 1 d
H16A H -0.126(6) 0.4019(14) 0.638(2) 0.034(6) Uiso 1 1 d
H11 H 0.406(7) 0.3177(18) 0.410(3) 0.059(9) Uiso 1 1 d

loop_
_atom_site_aniso_label
_atom_site_aniso_U_11
_atom_site_aniso_U_22
_atom_site_aniso_U_33
_atom_site_aniso_U_23
_atom_site_aniso_U_13
_atom_site_aniso_U_12
O14 0.0181(5) 0.0174(5) 0.0085(5) -0.0016(4) -0.0027(4) 0.0062(4)
O15 0.0254(5) 0.0213(5) 0.0067(5) -0.0009(4) -0.0017(4) 0.0095(4)
O10 0.0198(5) 0.0157(5) 0.0153(5) -0.0037(4) 0.0020(4) -0.0017(4)
C5 0.0139(5) 0.0119(6) 0.0067(6) 0.0008(4) -0.0016(5) -0.0007(4)
O13 0.0267(5) 0.0220(5) 0.0089(5) -0.0032(4) 0.0018(4) -0.0125(4)
O11 0.0283(6) 0.0181(5) 0.0120(5) -0.0020(4) 0.0050(4) -0.0102(4)
O12 0.0225(5) 0.0233(5) 0.0089(5) -0.0013(4) 0.0017(4) -0.0074(4)
C8 0.0118(6) 0.0133(6) 0.0092(6) 0.0008(5) -0.0020(5) -0.0004(4)
C3 0.0140(6) 0.0140(6) 0.0073(6) 0.0007(5) -0.0012(5) -0.0023(4)
C4 0.0109(5) 0.0137(6) 0.0061(6) 0.0003(5) 0.0000(5) 0.0002(4)
C7 0.0122(5) 0.0125(6) 0.0098(6) 0.0028(5) -0.0032(5) 0.0010(4)
C6 0.0114(5) 0.0128(5) 0.0063(6) 0.0007(5) 0.0002(5) 0.0011(4)
C2 0.0128(5) 0.0129(6) 0.0072(6) 0.0006(5) -0.0005(5) -0.0002(4)
C1 0.0131(5) 0.0131(6) 0.0070(6) -0.0001(5) -0.0005(5) -0.0004(4)
C9 0.0145(5) 0.0122(6) 0.0075(6) 0.0015(5) -0.0006(5) 0.0005(5)
N16 0.0172(6) 0.0165(6) 0.0088(6) -0.0013(4) 0.0007(5) 0.0014(4)

loop_
_atom_type_symbol
_atom_type_description
_atom_type_scat_dispersion_real
_atom_type_scat_dispersion_imag
_atom_type_scat_source
C C 0.0033 0.0016 'International Tables Vol C Tables 4.2.6.8 and 6.1.1.4'
H H 0.0000 0.0000 'International Tables Vol C Tables 4.2.6.8 and 6.1.1.4'
N N 0.0061 0.0033 'International Tables Vol C Tables 4.2.6.8 and 6.1.1.4'
O O 0.0106 0.0060 'International Tables Vol C Tables 4.2.6.8 and 6.1.1.4'

loop_
_geom_angle_atom_site_label_1
_geom_angle_atom_site_label_2
_geom_angle_atom_site_label_3
_geom_angle
C6 C5 C4 110.58(11)
C6 C5 H5B 111.8(12)
C4 C5 H5B 106.4(12)
C6 C5 H5A 108.1(12)
C4 C5 H5A 111.2(13)
H5B C5 H5A 108.8(16)
C8 O13 H13 103(2)
C7 O11 H11 112(2)
O12 C8 O13 123.72(13)
O12 C8 C4 124.69(12)
O13 C8 C4 111.57(11)
C4 C3 C2 109.55(11)
C4 C3 H3B 109.7(12)
C2 C3 H3B 108.8(13)
C4 C3 H3A 111.2(12)
C2 C3 H3A 111.5(12)
H3B C3 H3A 106.0(17)
C8 C4 C3 113.38(11)
C8 C4 C5 110.38(11)
C3 C4 C5 110.64(11)
C8 C4 H4 110.0(12)
C3 C4 H4 109.0(12)
C5 C4 H4 102.9(12)
O10 C7 O11 123.30(12)
O10 C7 C2 121.35(13)
O11 C7 C2 115.24(12)
C5 C6 C9 111.65(11)
C5 C6 C1 111.92(11)
C9 C6 C1 107.63(10)
C5 C6 H6 109.2(12)
C9 C6 H6 103.8(12)
C1 C6 H6 112.3(12)
C7 C2 C3 114.31(11)
C7 C2 C1 106.49(11)
C3 C2 C1 112.56(11)
C7 C2 H2 107.7(14)
C3 C2 H2 111.2(14)
C1 C2 H2 103.9(13)
C6 C1 C2 112.73(11)
C6 C1 H1B 109.5(11)
C2 C1 H1B 110.1(11)
C6 C1 H1A 107.2(13)
C2 C1 H1A 109.9(13)
H1B C1 H1A 107.3(16)
O14 C9 O15 123.42(13)
O14 C9 C6 117.92(12)
O15 C9 C6 118.58(12)
H16D N16 H16C 103(2)
H16D N16 H16B 117(2)
H16C N16 H16B 114(2)
H16D N16 H16A 99(2)
H16C N16 H16A 114(2)
H16B N16 H16A 109(2)

loop_
_geom_bond_atom_site_label_1
_geom_bond_atom_site_label_2
_geom_bond_distance
O14 C9 1.2605(17)
O15 C9 1.2623(18)
O10 C7 1.2231(18)
C5 C6 1.5289(19)
C5 C4 1.5348(19)
C5 H5B 1.010(19)
C5 H5A 0.93(2)
O13 C8 1.3226(16)
O13 H13 0.85(4)
O11 C7 1.3113(18)
O11 H11 0.86(4)
O12 C8 1.2136(18)
C8 C4 1.5190(18)
C3 C4 1.5275(18)
C3 C2 1.5329(18)
C3 H3B 0.97(2)
C3 H3A 0.95(2)
C4 H4 0.92(2)
C7 C2 1.5220(18)
C6 C9 1.5296(18)
C6 C1 1.5417(18)
C6 H6 1.03(2)
C2 C1 1.5431(18)
C2 H2 0.98(2)
C1 H1B 0.97(2)
C1 H1A 1.02(2)
N16 H16D 0.96(3)
N16 H16C 0.87(3)
N16 H16B 0.88(3)
N16 H16A 0.85(3)
